data_7237867
loop_
_publ_author_name
'Sun, Juan'
'Sun, Zan'
'Wang, Kang'
'Xi, Lu'
'Ma, Yue'
'Li, Licun'

_publ_section_title
;
 Slow relaxation of magnetization in unprecedented Cu--Ln-Rad
 hetero-tri-spin chains constructed from multidentate nitronyl nitroxide
;
_journal_issue 29
_journal_name_full 'Journal of Materials Chemistry C'
_journal_page_first 9057
_journal_paper_doi 10.1039/C9TC02410G
_journal_volume 7
_journal_year 2019
_chemical_formula_sum 'C58 H32 Cu2 F42 N4 O17 Tb'
_chemical_formula_weight 2140.91
_space_group_crystal_system triclinic
_space_group_IT_number 2
_space_group_name_Hall '-P 1'
_space_group_name_H-M_alt 'P -1'
_atom_sites_solution_hydrogens mixed
_audit_creation_method SHELXL-2014/7
_audit_update_record
;
2019-06-23 deposited with the CCDC.	2019-06-27 downloaded from the CCDC.
;
_cell_angle_alpha 75.1108(14)
_cell_angle_beta 85.3367(13)
_cell_angle_gamma 86.9439(14)
_cell_formula_units_Z 2
_cell_length_a 12.1727(2)
_cell_length_b 16.4693(3)
_cell_length_c 20.6836(3)
_cell_measurement_reflns_used 32684
_cell_measurement_temperature 120
_cell_measurement_theta_max 74.1230
_cell_measurement_theta_min 3.9410
_cell_volume 3991.81(12)
_computing_cell_refinement 'CrysAlisPro 1.171.39.33c (Rigaku OD, 2017)'
_computing_data_collection 'CrysAlisPro 1.171.39.33c (Rigaku OD, 2017)'
_computing_data_reduction 'CrysAlisPro 1.171.39.33c (Rigaku OD, 2017)'
_computing_molecular_graphics 'Olex2 (Dolomanov et al., 2009)'
_computing_publication_material 'Olex2 (Dolomanov et al., 2009)'
_computing_structure_refinement 'SHELXL-2014/7 (Sheldrick, 2014)'
_computing_structure_solution 'XS (Sheldrick, 2008)'
_diffrn_ambient_temperature 120
_diffrn_measured_fraction_theta_full 0.996
_diffrn_measured_fraction_theta_max 0.996
_diffrn_measurement_device_type 'Bruker P4'
_diffrn_radiation_type MoK\a
_diffrn_radiation_wavelength 0.71073
_diffrn_reflns_av_R_equivalents 0.0281
_diffrn_reflns_av_unetI/netI 0.0268
_diffrn_reflns_Laue_measured_fraction_full 0.996
_diffrn_reflns_Laue_measured_fraction_max 0.996
_diffrn_reflns_limit_h_max 9
_diffrn_reflns_limit_h_min -14
_diffrn_reflns_limit_k_max 19
_diffrn_reflns_limit_k_min -19
_diffrn_reflns_limit_l_max 24
_diffrn_reflns_limit_l_min -24
_diffrn_reflns_number 43451
_diffrn_reflns_point_group_measured_fraction_full 0.996
_diffrn_reflns_point_group_measured_fraction_max 0.996
_diffrn_reflns_theta_full 25.010
_diffrn_reflns_theta_max 25.010
_diffrn_reflns_theta_min 1.679
_exptl_absorpt_coefficient_mu 1.565
_exptl_absorpt_correction_T_max 0.731
_exptl_absorpt_correction_T_min 0.632
_exptl_absorpt_correction_type multi-scan
_exptl_absorpt_process_details SADABS
_exptl_crystal_colour purple-green
_exptl_crystal_density_diffrn 1.781
_exptl_crystal_description block
_exptl_crystal_F_000 2090
_exptl_crystal_size_max 0.3
_exptl_crystal_size_mid 0.28
_exptl_crystal_size_min 0.2
_refine_diff_density_max 2.556
_refine_diff_density_min -1.627
_refine_diff_density_rms 0.171
_refine_ls_extinction_method none
_refine_ls_goodness_of_fit_ref 1.100
_refine_ls_hydrogen_treatment constr
_refine_ls_matrix_type full
_refine_ls_number_parameters 1198
_refine_ls_number_reflns 14026
_refine_ls_number_restraints 119
_refine_ls_restrained_S_all 1.118
_refine_ls_R_factor_all 0.0857
_refine_ls_R_factor_gt 0.0838
_refine_ls_shift/su_max 0.000
_refine_ls_shift/su_mean 0.000
_refine_ls_structure_factor_coef Fsqd
_refine_ls_weighting_details 'w=1/[\s^2^(Fo^2^)+(0.1060P)^2^+42.0819P] where P=(Fo^2^+2Fc^2^)/3'
_refine_ls_weighting_scheme calc
_refine_ls_wR_factor_gt 0.2251
_refine_ls_wR_factor_ref 0.2265
_reflns_Friedel_coverage 0.000
_reflns_number_gt 13453
_reflns_number_total 14026
_reflns_threshold_expression 'I > 2\s(I)'
_cod_data_source_file c9tc02410g2.cif
_cod_data_source_block 12
_cod_depositor_comments
;
The following automatic conversions were performed:

data item '_exptl_absorpt_correction_type' value 'Multi-scan' was
changed to 'multi-scan' in accordance with the
/home/saulius/struct/COD-crude-data/automatic-downloads/DataCite-retrospective/RSC/depositions/lib/dictionaries/cif_core.dic
dictionary named 'cif_core.dic' version 2.4.2 last updated on
2011-04-26.

Automatic conversion script
Id: cif_fix_values 6909 2019-04-08 15:41:33Z antanas 
;
_cod_database_code 7237867
_shelx_shelxl_version_number 2014/7
_shelx_space_group_comment
;
The symmetry employed for this shelxl refinement is uniquely defined
by the following loop, which should always be used as a source of
symmetry information in preference to the above space-group names.
They are only intended as comments.
;

loop_
_space_group_symop_operation_xyz
'x, y, z'
'-x, -y, -z'

loop_
_atom_site_label
_atom_site_type_symbol
_atom_site_fract_x
_atom_site_fract_y
_atom_site_fract_z
_atom_site_U_iso_or_equiv
_atom_site_adp_type
_atom_site_occupancy
_atom_site_site_symmetry_order
_atom_site_calc_flag
_atom_site_refinement_flags_posn
_atom_site_refinement_flags_adp
_atom_site_refinement_flags_occupancy
_atom_site_disorder_assembly
_atom_site_disorder_group
Tb1 Tb 0.24741(3) 0.48651(3) 0.27637(2) 0.03932(16) Uani 1 1 d . . . . .
Cu2 Cu -0.05827(8) -0.05341(6) 0.23102(5) 0.0333(2) Uani 1 1 d . . . . .
Cu3 Cu 0.5000 0.5000 0.0000 0.0317(3) Uani 1 2 d S . P . .
Cu1 Cu 0.5000 0.0000 0.5000 0.0346(3) Uani 1 2 d S . P . .
F23 F 0.0640(6) 0.1665(4) 0.3987(3) 0.0685(18) Uani 1 1 d . . . . .
F24 F 0.1785(5) 0.2186(4) 0.4486(3) 0.0564(15) Uani 1 1 d . . . . .
F20 F -0.0114(5) 0.3785(5) 0.1431(4) 0.077(2) Uani 1 1 d . . . . .
F19 F 0.1484(6) 0.3439(7) 0.1082(4) 0.094(3) Uani 1 1 d . . . . .
F22 F 0.0137(7) 0.2702(6) 0.4409(4) 0.105(3) Uani 1 1 d . . . . .
F21 F 0.0459(9) 0.2512(5) 0.1690(5) 0.108(3) Uani 1 1 d . . . . .
F30 F 0.0920(6) 0.0391(5) 0.0221(3) 0.077(2) Uani 1 1 d . U . . .
F29 F 0.1526(5) 0.1318(5) 0.0609(3) 0.0686(19) Uani 1 1 d . . . . .
F28 F 0.0161(7) 0.1596(7) -0.0012(4) 0.119(4) Uani 1 1 d . . . . .
F5 F 0.6285(5) -0.0568(5) 0.2697(3) 0.0663(19) Uani 1 1 d . . . . .
F31 F -0.2730(5) -0.1949(3) 0.4168(3) 0.0510(13) Uani 1 1 d . . . . .
F32 F -0.1268(5) -0.2703(4) 0.4137(3) 0.0665(17) Uani 1 1 d . . . . .
F3 F 0.8946(4) 0.0411(5) 0.3829(3) 0.075(2) Uani 1 1 d . . . . .
F2 F 0.8488(4) 0.0940(4) 0.4638(3) 0.0577(16) Uani 1 1 d . . . . .
F41 F 0.8600(5) 0.4286(5) -0.0986(3) 0.081(2) Uani 1 1 d . . . . .
F18 F -0.1526(4) 0.4383(4) 0.3260(3) 0.0562(15) Uani 1 1 d . . . . .
F38 F 0.6306(6) 0.5295(5) 0.1931(3) 0.0693(18) Uani 1 1 d . . . . .
F39 F 0.6344(6) 0.3962(5) 0.2151(3) 0.0686(18) Uani 1 1 d . . . . .
F33 F -0.2770(6) -0.3075(4) 0.3835(3) 0.0659(18) Uani 1 1 d . . . . .
F37 F 0.7841(5) 0.4623(6) 0.1876(3) 0.079(2) Uani 1 1 d . . . . .
F1 F 0.8852(5) -0.0378(5) 0.4812(5) 0.108(4) Uani 1 1 d . . . . .
F4 F 0.5000(8) 0.0332(7) 0.2683(4) 0.114(4) Uani 1 1 d . . . . .
F14 F 0.0690(8) 0.6026(8) 0.4900(8) 0.169(6) Uani 1 1 d . . . . .
F15 F 0.2318(8) 0.5798(7) 0.4899(4) 0.111(3) Uani 1 1 d . . . . .
F40 F 0.9412(9) 0.4332(7) -0.0170(6) 0.122(3) Uani 1 1 d . U . . .
F16 F -0.1766(12) 0.5648(5) 0.2773(7) 0.161(6) Uani 1 1 d . . . . .
F6 F 0.4693(9) -0.0875(9) 0.3135(5) 0.146(5) Uani 1 1 d . . . . .
F17 F -0.1806(10) 0.5330(7) 0.3783(5) 0.126(4) Uani 1 1 d . . . . .
F13 F 0.1670(11) 0.6919(6) 0.4291(5) 0.138(5) Uani 1 1 d . . . . .
F42 F 0.8651(10) 0.3314(6) -0.0131(6) 0.147(4) Uani 1 1 d . U . . .
O15 O -0.1279(4) -0.1280(3) 0.3095(2) 0.0280(11) Uani 1 1 d . . . . .
O16 O 0.5645(4) 0.4883(3) 0.0874(2) 0.0265(10) Uani 1 1 d . . . . .
O4 O 0.4950(4) -0.0294(3) 0.4155(2) 0.0264(10) Uani 1 1 d . . . . .
O13 O 0.0201(4) 0.0103(3) 0.1502(2) 0.0301(11) Uani 1 1 d . . . . .
O3 O 0.6592(4) 0.0074(3) 0.4906(2) 0.0295(11) Uani 1 1 d . . . . .
O2 O 0.4092(4) 0.4053(3) 0.3014(2) 0.0218(10) Uani 1 1 d . . . . .
O9 O 0.2126(4) 0.5341(3) 0.3728(3) 0.0279(11) Uani 1 1 d . . . . .
O6 O 0.1946(4) 0.3567(3) 0.3494(3) 0.0283(11) Uani 1 1 d . . . . .
O17 O 0.6688(4) 0.4585(3) -0.0395(2) 0.0281(11) Uani 1 1 d . . . . .
O5 O 0.1833(5) 0.4076(4) 0.2092(3) 0.0356(12) Uani 1 1 d . . . . .
O14 O -0.1455(5) -0.0973(4) 0.1737(3) 0.0444(15) Uani 1 1 d D . . . .
O11 O 0.3609(4) 0.5128(4) 0.1731(3) 0.0382(13) Uani 1 1 d . . . . .
H11A H 0.4213 0.5338 0.1775 0.057 Uiso 1 1 d R U . . .
H11B H 0.3273 0.5467 0.1422 0.057 Uiso 1 1 d R U . . .
O10 O 0.0545(4) 0.4921(3) 0.2970(3) 0.0342(12) Uani 1 1 d . U . . .
O7 O 0.3851(4) 0.5813(3) 0.2814(3) 0.0380(13) Uani 1 1 d . . . . .
O12 O -0.1657(5) 0.0569(4) 0.2304(3) 0.0391(13) Uani 1 1 d . . . . .
O1 O 0.4922(5) 0.1378(3) 0.4254(3) 0.0405(14) Uani 1 1 d . . . . .
O8 O 0.1852(5) 0.6217(4) 0.2243(3) 0.0468(16) Uani 1 1 d . U . . .
N3 N 0.0636(4) -0.0387(3) 0.2867(3) 0.0205(11) Uani 1 1 d . . . . .
N2 N 0.4451(4) 0.3434(3) 0.3487(3) 0.0205(11) Uani 1 1 d . . . . .
N4 N 0.4559(5) 0.3782(4) 0.0287(3) 0.0255(12) Uani 1 1 d . . . . .
N1 N 0.4854(5) 0.2179(4) 0.4076(3) 0.0259(12) Uani 1 1 d . . . . .
C44 C 0.0612(8) 0.1025(7) 0.0465(4) 0.051(2) Uani 1 1 d . . . . .
C29 C 0.1560(9) 0.6140(8) 0.4496(6) 0.061(3) Uani 1 1 d . . . . .
C18 C 0.1233(5) 0.0310(4) 0.2689(3) 0.0199(13) Uani 1 1 d . . . . .
H18 H 0.1058 0.0726 0.2310 0.024 Uiso 1 1 calc R U . . .
C57 C 0.6621(6) 0.4687(5) 0.1018(4) 0.0271(15) Uani 1 1 d . . . . .
C50 C -0.2020(8) -0.1638(8) 0.1917(5) 0.054(3) Uani 1 1 d . . . . .
C23 C 0.4197(5) 0.3445(4) 0.0926(3) 0.0225(14) Uani 1 1 d . . . . .
H23 H 0.4094 0.3794 0.1217 0.027 Uiso 1 1 calc R U . . .
C9 C 0.3221(5) 0.1543(4) 0.3274(3) 0.0210(13) Uani 1 1 d . . . . .
H9 H 0.3096 0.1297 0.3731 0.025 Uiso 1 1 calc R U . . .
C10 C 0.2774(5) 0.1202(4) 0.2808(3) 0.0203(13) Uani 1 1 d . . . . .
C14 C 0.2103(5) 0.0436(4) 0.3046(3) 0.0204(13) Uani 1 1 d . . . . .
C8 C 0.3863(5) 0.2260(4) 0.3052(3) 0.0203(13) Uani 1 1 d . . . . .
C52 C -0.1858(6) -0.1904(5) 0.3095(4) 0.0283(15) Uani 1 1 d . . . . .
C13 C 0.4076(5) 0.2608(4) 0.2364(3) 0.0239(14) Uani 1 1 d . . . . .
H13 H 0.4502 0.3081 0.2215 0.029 Uiso 1 1 calc R U . . .
C12 C 0.3658(5) 0.2253(4) 0.1904(3) 0.0223(13) Uani 1 1 d . . . . .
C7 C 0.4353(5) 0.2629(4) 0.3523(3) 0.0208(13) Uani 1 1 d . . . . .
C17 C 0.0889(6) -0.0985(4) 0.3411(4) 0.0275(15) Uani 1 1 d . . . . .
H17 H 0.0483 -0.1471 0.3534 0.033 Uiso 1 1 calc R U . . .
C27 C 0.5741(6) -0.0196(4) 0.3714(4) 0.0263(15) Uani 1 1 d . . . . .
C19 C 0.3968(5) 0.2591(4) 0.1175(3) 0.0233(14) Uani 1 1 d . . . . .
C26 C 0.6818(6) 0.0024(5) 0.3768(4) 0.0323(16) Uani 1 1 d . . . . .
H26 H 0.7315 0.0111 0.3393 0.039 Uiso 1 1 calc R U . . .
C11 C 0.2990(5) 0.1554(4) 0.2130(3) 0.0215(13) Uani 1 1 d . . . . .
H11 H 0.2689 0.1324 0.1820 0.026 Uiso 1 1 calc R U . . .
C16 C 0.1732(6) -0.0907(5) 0.3798(4) 0.0296(16) Uani 1 1 d . . . . .
H16 H 0.1885 -0.1334 0.4174 0.035 Uiso 1 1 calc R U . . .
C4 C 0.4936(6) 0.3591(5) 0.4083(3) 0.0256(15) Uani 1 1 d . . . . .
C25 C 0.7154(6) 0.0112(5) 0.4357(4) 0.0286(15) Uani 1 1 d . . . . .
C6 C 0.3956(6) 0.3761(5) 0.4554(4) 0.0339(17) Uani 1 1 d . . . . .
H6A H 0.3543 0.4251 0.4331 0.051 Uiso 1 1 calc R U . . .
H6B H 0.4225 0.3851 0.4952 0.051 Uiso 1 1 calc R U . . .
H6C H 0.3489 0.3286 0.4672 0.051 Uiso 1 1 calc R U . . .
C15 C 0.2344(6) -0.0196(4) 0.3624(3) 0.0258(14) Uani 1 1 d . . . . .
H15 H 0.2908 -0.0133 0.3884 0.031 Uiso 1 1 calc R U . . .
C40 C 0.1306(6) 0.3025(5) 0.3433(4) 0.0334(17) Uani 1 1 d . . . . .
C22 C 0.4659(7) 0.3281(5) -0.0135(4) 0.0354(17) Uani 1 1 d . . . . .
H22 H 0.4911 0.3508 -0.0578 0.043 Uiso 1 1 calc R U . . .
C45 C -0.0161(7) 0.0764(6) 0.1105(4) 0.0361(18) Uani 1 1 d . . . . .
C1 C 0.5544(6) 0.2728(5) 0.4348(4) 0.0269(15) Uani 1 1 d . . . . .
C5 C 0.5682(7) 0.4339(5) 0.3865(4) 0.0367(18) Uani 1 1 d . . . . .
H5A H 0.6228 0.4247 0.3528 0.055 Uiso 1 1 calc R U . . .
H5B H 0.6040 0.4404 0.4245 0.055 Uiso 1 1 calc R U . . .
H5C H 0.5249 0.4839 0.3686 0.055 Uiso 1 1 calc R U . . .
C28 C 0.5448(7) -0.0350(7) 0.3057(5) 0.045(2) Uani 1 1 d . . . . .
C20 C 0.4068(6) 0.2092(5) 0.0722(4) 0.0312(16) Uani 1 1 d . . . . .
H20 H 0.3911 0.1525 0.0863 0.037 Uiso 1 1 calc R U . . .
C55 C 0.7477(6) 0.4422(5) -0.0035(4) 0.0293(15) Uani 1 1 d . . . . .
C42 C 0.1209(6) 0.3470(6) 0.2218(4) 0.0373(19) Uani 1 1 d . . . . .
C3 C 0.5557(7) 0.2408(5) 0.5107(4) 0.0362(18) Uani 1 1 d . . . . .
H3A H 0.4814 0.2382 0.5304 0.054 Uiso 1 1 calc R U . . .
H3B H 0.5963 0.2782 0.5278 0.054 Uiso 1 1 calc R U . . .
H3C H 0.5903 0.1856 0.5217 0.054 Uiso 1 1 calc R U . . .
C41 C 0.0900(6) 0.2949(5) 0.2841(5) 0.0393(19) Uani 1 1 d . . . . .
H41 H 0.0403 0.2531 0.2864 0.047 Uiso 1 1 calc R U . . .
C24 C 0.8381(6) 0.0263(5) 0.4401(4) 0.0380(19) Uani 1 1 d . . . . .
C33 C -0.1320(7) 0.5159(6) 0.3256(5) 0.048(2) Uani 1 1 d . . . . .
C2 C 0.6708(6) 0.2682(5) 0.4015(5) 0.0382(18) Uani 1 1 d . . . . .
H2A H 0.6960 0.2105 0.4092 0.057 Uiso 1 1 calc R U . . .
H2B H 0.7197 0.2984 0.4203 0.057 Uiso 1 1 calc R U . . .
H2C H 0.6696 0.2928 0.3541 0.057 Uiso 1 1 calc R U . . .
C58 C 0.6809(7) 0.4642(7) 0.1748(4) 0.043(2) Uani 1 1 d . . . . .
C53 C -0.2160(7) -0.2419(5) 0.3812(4) 0.0384(19) Uani 1 1 d . . . . .
C51 C -0.2212(6) -0.2133(6) 0.2567(4) 0.041(2) Uani 1 1 d . . . . .
H51 H -0.2589 -0.2629 0.2640 0.049 Uiso 1 1 calc R U . . .
C46 C -0.1067(8) 0.1265(6) 0.1176(5) 0.050(2) Uani 1 1 d . . . . .
H46 H -0.1257 0.1700 0.0813 0.061 Uiso 1 1 calc R U . . .
C56 C 0.7518(6) 0.4469(6) 0.0629(4) 0.0362(18) Uani 1 1 d . . . . .
H56 H 0.8190 0.4347 0.0822 0.043 Uiso 1 1 calc R U . . .
C54 C 0.8508(7) 0.4055(7) -0.0353(4) 0.048(2) Uani 1 1 d . . . . .
C21 C 0.4405(8) 0.2450(5) 0.0058(4) 0.0395(19) Uani 1 1 d . . . . .
H21 H 0.4457 0.2129 -0.0253 0.047 Uiso 1 1 calc R U . . .
C47 C -0.1727(8) 0.1144(6) 0.1787(5) 0.047(2) Uani 1 1 d . U . . .
C39 C 0.0958(8) 0.2398(6) 0.4091(5) 0.048(2) Uani 1 1 d . . . . .
C30A C 0.1303(10) 0.5603(8) 0.4014(6) 0.018(2) Uani 0.5 1 d . . P A -1
C35 C 0.3836(9) 0.6550(6) 0.2814(6) 0.057(3) Uani 1 1 d . . . . .
C43 C 0.0751(8) 0.3304(7) 0.1601(5) 0.051(2) Uani 1 1 d . . . . .
C31A C 0.0238(10) 0.5586(9) 0.3907(7) 0.025(3) Uani 0.5 1 d D . P A -1
H31A H -0.0303 0.5807 0.4165 0.030 Uiso 0.5 1 calc R U P A -1
F34 F -0.2485(9) -0.1450(8) 0.0790(4) 0.123(3) Uani 1 1 d D U . . .
F35B F -0.3728(16) -0.1688(12) 0.1443(10) 0.103(5) Uani 0.5 1 d . U P B -1
F35A F -0.1628(19) -0.2479(14) 0.1115(11) 0.121(6) Uani 0.5 1 d . U P B 1
F36 F -0.2959(12) -0.2604(9) 0.1511(7) 0.152(4) Uani 1 1 d . U . B 1
C37A C 0.2218(14) 0.6980(10) 0.2257(8) 0.035(3) Uani 0.5 1 d . U P A -1
C36A C 0.3142(15) 0.7195(10) 0.2486(9) 0.042(4) Uani 0.5 1 d . U P A -1
H36A H 0.3306 0.7756 0.2427 0.050 Uiso 0.5 1 calc R U P A -1
C38 C 0.1381(18) 0.7712(14) 0.1967(11) 0.113(6) Uani 1 1 d . U . . .
F9 F 0.1558(13) 0.7724(10) 0.1315(8) 0.078(5) Uani 0.52(2) 1 d . U P A 1
F9A F 0.1818(16) 0.8469(10) 0.1891(9) 0.092(6) Uani 0.48(2) 1 d . U P A 2
C32A C -0.0071(10) 0.5206(7) 0.3364(6) 0.015(2) Uani 0.5 1 d D U P A -1
F7 F 0.0646(8) 0.7848(7) 0.2303(5) 0.124(4) Uani 1 1 d . . . . .
F8 F 0.058(2) 0.7550(8) 0.1496(9) 0.229(10) Uani 1 1 d . . . . .
C49 C -0.2535(12) -0.1887(11) 0.1349(7) 0.091(4) Uani 1 1 d . U . . .
C30B C 0.088(3) 0.6539(15) 0.2193(12) 0.084(9) Uani 0.5 1 d . . P A 1
C31B C -0.0157(18) 0.6258(17) 0.2490(16) 0.082(8) Uani 0.5 1 d . . P A 1
H31B H -0.0779 0.6614 0.2419 0.098 Uiso 0.5 1 calc R U P A 1
C32B C -0.025(2) 0.5402(15) 0.2909(13) 0.066(6) Uani 0.5 1 d . U P A 1
C37B C 0.2230(17) 0.6043(17) 0.3809(11) 0.060(6) Uani 0.5 1 d . . P A 1
C36B C 0.294(2) 0.6662(16) 0.3410(12) 0.069(6) Uani 0.5 1 d . . P A 1
H36B H 0.2883 0.7188 0.3500 0.083 Uiso 0.5 1 calc R U P A 1
F25 F -0.3174(11) 0.1732(7) 0.2365(6) 0.163(6) Uani 1 1 d . . . . .
F26 F -0.2633(15) 0.2454(8) 0.1380(7) 0.212(9) Uani 1 1 d . . . . .
C48 C -0.2638(13) 0.1832(11) 0.1842(10) 0.104(6) Uani 1 1 d . U . . .
F27A F -0.3544(15) 0.1577(15) 0.1549(12) 0.129(7) Uani 0.5 1 d . U P C 1
F27B F -0.208(3) 0.238(2) 0.2189(19) 0.179(11) Uani 0.5 1 d . U P C 2
F10 F 0.5802(7) 0.6488(6) 0.2846(5) 0.100(3) Uani 1 1 d . . . . .
F12 F 0.5036(12) 0.7624(7) 0.2858(12) 0.226(10) Uani 1 1 d . . . . .
C34 C 0.4950(16) 0.6917(12) 0.2925(13) 0.128(8) Uani 1 1 d . . . . .
F11 F 0.4860(12) 0.6603(15) 0.3692(10) 0.224(10) Uani 1 1 d . . . . .

loop_
_atom_site_aniso_label
_atom_site_aniso_U_11
_atom_site_aniso_U_22
_atom_site_aniso_U_33
_atom_site_aniso_U_23
_atom_site_aniso_U_13
_atom_site_aniso_U_12
Tb1 0.0366(3) 0.0460(3) 0.0352(2) -0.01026(18) -0.00441(17) 0.00309(18)
Cu2 0.0274(5) 0.0400(5) 0.0306(5) -0.0045(4) -0.0013(4) -0.0067(4)
Cu3 0.0286(7) 0.0385(7) 0.0240(6) 0.0000(5) -0.0032(5) -0.0039(5)
Cu1 0.0231(6) 0.0441(8) 0.0312(7) 0.0007(6) -0.0021(5) -0.0039(5)
F23 0.070(4) 0.062(4) 0.073(4) -0.010(3) 0.006(3) -0.041(3)
F24 0.074(4) 0.057(3) 0.033(3) 0.002(2) -0.002(3) -0.028(3)
F20 0.051(4) 0.118(6) 0.078(4) -0.051(4) -0.047(3) 0.040(4)
F19 0.058(4) 0.189(9) 0.066(4) -0.083(5) -0.022(3) 0.016(5)
F22 0.094(6) 0.103(6) 0.099(6) -0.016(5) 0.069(5) -0.001(5)
F21 0.158(9) 0.084(5) 0.109(6) -0.049(5) -0.084(6) -0.002(5)
F30 0.090(4) 0.102(5) 0.044(3) -0.030(3) 0.026(3) -0.047(4)
F29 0.060(4) 0.103(5) 0.046(3) -0.020(3) 0.018(3) -0.056(4)
F28 0.082(5) 0.173(9) 0.049(4) 0.061(5) 0.013(4) 0.008(5)
F5 0.039(3) 0.119(5) 0.056(3) -0.056(4) -0.010(3) 0.034(3)
F31 0.058(3) 0.052(3) 0.036(3) -0.003(2) 0.020(2) -0.010(3)
F32 0.059(4) 0.067(4) 0.053(3) 0.020(3) -0.005(3) 0.008(3)
F3 0.031(3) 0.138(6) 0.073(4) -0.062(4) 0.027(3) -0.040(3)
F2 0.025(2) 0.092(4) 0.069(4) -0.043(3) 0.007(2) -0.023(3)
F41 0.061(4) 0.131(6) 0.033(3) -0.003(3) 0.007(3) 0.048(4)
F18 0.031(3) 0.053(3) 0.086(4) -0.021(3) -0.001(3) -0.012(2)
F38 0.079(4) 0.092(5) 0.053(4) -0.047(3) -0.026(3) 0.023(4)
F39 0.081(4) 0.097(5) 0.019(2) 0.002(3) -0.005(3) -0.005(4)
F33 0.092(5) 0.052(3) 0.051(3) -0.005(3) 0.010(3) -0.044(3)
F37 0.033(3) 0.175(8) 0.042(3) -0.052(4) -0.016(2) 0.013(4)
F1 0.027(3) 0.076(5) 0.182(9) 0.047(5) -0.035(4) -0.008(3)
F4 0.131(7) 0.167(9) 0.065(4) -0.069(5) -0.065(5) 0.106(7)
F14 0.067(6) 0.134(9) 0.267(17) 0.005(10) 0.022(8) 0.016(6)
F15 0.106(7) 0.174(9) 0.069(5) -0.051(6) -0.045(5) 0.004(6)
F40 0.121(3) 0.124(3) 0.122(3) -0.0323(13) -0.0082(11) -0.0033(10)
F16 0.253(14) 0.054(5) 0.200(12) -0.036(6) -0.176(11) 0.037(6)
F6 0.132(8) 0.245(13) 0.112(7) -0.133(9) 0.056(6) -0.126(9)
F17 0.145(9) 0.133(8) 0.117(8) -0.077(7) 0.053(7) -0.034(7)
F13 0.228(13) 0.097(7) 0.096(7) -0.024(5) -0.015(7) -0.089(8)
F42 0.162(7) 0.103(6) 0.133(7) 0.007(5) 0.068(6) 0.080(5)
O15 0.021(2) 0.034(3) 0.026(3) -0.003(2) -0.0001(19) -0.008(2)
O16 0.021(2) 0.036(3) 0.020(2) -0.003(2) -0.0017(19) -0.004(2)
O4 0.019(2) 0.031(3) 0.026(3) -0.001(2) -0.0003(19) -0.0025(19)
O13 0.021(2) 0.044(3) 0.021(2) -0.001(2) 0.0020(19) -0.010(2)
O3 0.015(2) 0.046(3) 0.023(2) -0.001(2) -0.0011(19) -0.002(2)
O2 0.020(2) 0.023(2) 0.021(2) 0.0010(18) -0.0092(18) -0.0005(18)
O9 0.022(3) 0.034(3) 0.030(3) -0.011(2) -0.002(2) -0.003(2)
O6 0.021(2) 0.035(3) 0.029(3) -0.007(2) -0.001(2) -0.004(2)
O17 0.024(2) 0.038(3) 0.018(2) 0.000(2) -0.0012(19) 0.000(2)
O5 0.036(3) 0.046(3) 0.029(3) -0.016(2) -0.013(2) 0.008(3)
O14 0.032(3) 0.075(4) 0.027(3) -0.009(3) 0.002(2) -0.026(3)
O11 0.025(3) 0.062(4) 0.022(3) -0.003(2) -0.004(2) 0.012(3)
O10 0.0331(15) 0.0351(14) 0.0347(14) -0.0093(10) -0.0034(9) -0.0001(9)
O7 0.027(3) 0.035(3) 0.049(3) -0.010(3) 0.010(2) -0.008(2)
O12 0.037(3) 0.035(3) 0.036(3) 0.003(2) 0.009(2) 0.007(2)
O1 0.055(4) 0.026(3) 0.037(3) 0.004(2) -0.020(3) -0.003(2)
O8 0.040(3) 0.052(4) 0.035(3) 0.005(3) 0.006(3) 0.022(3)
N3 0.014(3) 0.023(3) 0.025(3) -0.006(2) -0.002(2) -0.003(2)
N2 0.015(3) 0.025(3) 0.019(3) 0.000(2) -0.003(2) -0.009(2)
N4 0.024(3) 0.032(3) 0.017(3) 0.000(2) 0.001(2) -0.004(2)
N1 0.031(3) 0.026(3) 0.019(3) 0.000(2) -0.009(2) -0.003(2)
C44 0.051(6) 0.073(7) 0.023(4) -0.001(4) 0.004(4) -0.021(5)
C29 0.055(6) 0.084(8) 0.060(7) -0.048(6) -0.006(5) 0.014(6)
C18 0.020(3) 0.020(3) 0.017(3) 0.000(2) 0.000(2) -0.003(2)
C57 0.022(4) 0.034(4) 0.023(3) -0.001(3) -0.005(3) 0.000(3)
C50 0.041(5) 0.094(8) 0.035(5) -0.026(5) 0.008(4) -0.035(5)
C23 0.021(3) 0.028(3) 0.016(3) 0.000(3) -0.003(2) -0.003(3)
C9 0.019(3) 0.024(3) 0.019(3) -0.002(3) -0.002(2) -0.005(3)
C10 0.017(3) 0.020(3) 0.023(3) -0.001(3) -0.002(2) -0.003(2)
C14 0.018(3) 0.020(3) 0.022(3) -0.003(3) -0.003(2) -0.005(2)
C8 0.018(3) 0.023(3) 0.019(3) -0.002(3) -0.004(2) -0.002(2)
C52 0.020(3) 0.030(4) 0.032(4) -0.004(3) 0.006(3) -0.002(3)
C13 0.021(3) 0.026(3) 0.023(3) -0.001(3) -0.002(3) -0.003(3)
C12 0.019(3) 0.025(3) 0.020(3) 0.000(3) -0.002(3) -0.004(3)
C7 0.018(3) 0.025(3) 0.017(3) 0.001(3) -0.001(2) -0.003(3)
C17 0.029(4) 0.025(3) 0.026(4) -0.001(3) -0.003(3) -0.008(3)
C27 0.025(4) 0.024(3) 0.028(4) -0.001(3) -0.001(3) 0.003(3)
C19 0.018(3) 0.031(4) 0.018(3) -0.002(3) -0.003(2) -0.005(3)
C26 0.028(4) 0.035(4) 0.031(4) -0.006(3) 0.010(3) -0.005(3)
C11 0.016(3) 0.025(3) 0.023(3) -0.005(3) -0.004(2) 0.000(3)
C16 0.031(4) 0.025(4) 0.029(4) 0.004(3) -0.013(3) -0.002(3)
C4 0.025(3) 0.032(4) 0.019(3) -0.002(3) -0.008(3) -0.009(3)
C25 0.016(3) 0.032(4) 0.034(4) -0.001(3) -0.002(3) 0.000(3)
C6 0.031(4) 0.047(5) 0.026(4) -0.012(3) -0.007(3) -0.003(3)
C15 0.026(4) 0.028(4) 0.021(3) -0.001(3) -0.006(3) -0.001(3)
C40 0.021(4) 0.037(4) 0.043(5) -0.012(3) 0.001(3) -0.001(3)
C22 0.041(4) 0.044(5) 0.018(3) -0.004(3) 0.003(3) -0.003(4)
C45 0.032(4) 0.050(5) 0.024(4) -0.002(3) 0.000(3) -0.020(4)
C1 0.025(4) 0.029(4) 0.024(4) 0.002(3) -0.009(3) -0.008(3)
C5 0.036(4) 0.030(4) 0.041(4) 0.003(3) -0.016(3) -0.016(3)
C28 0.024(4) 0.076(7) 0.044(5) -0.029(5) -0.002(4) 0.004(4)
C20 0.037(4) 0.031(4) 0.025(4) -0.006(3) 0.002(3) -0.009(3)
C55 0.026(4) 0.035(4) 0.024(4) -0.002(3) -0.002(3) 0.003(3)
C42 0.025(4) 0.054(5) 0.044(5) -0.030(4) -0.021(3) 0.016(4)
C3 0.047(5) 0.038(4) 0.023(4) 0.000(3) -0.017(3) -0.010(4)
C41 0.024(4) 0.041(4) 0.060(6) -0.023(4) -0.011(4) -0.004(3)
C24 0.022(4) 0.041(4) 0.048(5) -0.007(4) 0.007(3) -0.004(3)
C33 0.029(4) 0.051(5) 0.065(6) -0.023(5) 0.002(4) 0.003(4)
C2 0.020(4) 0.043(5) 0.050(5) -0.008(4) -0.008(3) -0.002(3)
C58 0.022(4) 0.078(7) 0.034(4) -0.021(4) -0.008(3) 0.009(4)
C53 0.038(4) 0.032(4) 0.038(4) 0.005(3) 0.001(4) -0.014(3)
C51 0.026(4) 0.051(5) 0.048(5) -0.018(4) 0.009(3) -0.022(4)
C46 0.042(5) 0.046(5) 0.045(5) 0.021(4) -0.002(4) -0.001(4)
C56 0.026(4) 0.054(5) 0.028(4) -0.009(4) -0.008(3) 0.009(3)
C54 0.038(5) 0.072(7) 0.029(4) -0.007(4) -0.009(4) 0.029(4)
C21 0.056(5) 0.043(5) 0.023(4) -0.014(3) 0.001(3) -0.009(4)
C47 0.047(2) 0.047(2) 0.048(2) -0.0112(11) -0.0028(10) -0.0011(10)
C39 0.040(5) 0.058(6) 0.052(6) -0.023(5) 0.013(4) -0.021(4)
C30A 0.017(6) 0.020(6) 0.017(6) -0.003(5) -0.001(5) -0.004(5)
C35 0.065(7) 0.040(5) 0.074(7) -0.030(5) -0.001(5) -0.001(5)
C43 0.044(5) 0.066(6) 0.053(6) -0.033(5) -0.022(4) 0.012(5)
C31A 0.014(6) 0.028(7) 0.038(8) -0.019(6) 0.003(5) 0.007(5)
F34 0.134(7) 0.179(8) 0.066(5) -0.033(5) -0.024(5) -0.064(6)
F35B 0.103(5) 0.104(5) 0.103(5) -0.0265(17) -0.0078(11) -0.0040(11)
F35A 0.121(6) 0.121(6) 0.120(6) -0.0312(19) -0.0085(11) -0.0044(11)
F36 0.152(4) 0.152(4) 0.151(4) -0.0390(15) -0.0115(11) -0.0068(10)
C37A 0.043(7) 0.030(6) 0.027(6) -0.005(5) 0.008(5) 0.015(5)
C36A 0.050(8) 0.027(6) 0.046(7) -0.011(6) 0.008(6) 0.003(6)
C38 0.114(6) 0.113(6) 0.113(6) -0.0287(17) -0.0078(11) -0.0032(11)
F9 0.078(5) 0.078(5) 0.078(5) -0.0194(16) -0.0048(11) -0.0023(10)
F9A 0.106(10) 0.062(8) 0.100(10) -0.011(6) -0.011(7) 0.020(6)
C32A 0.014(2) 0.015(2) 0.015(2) -0.0035(11) -0.0015(10) -0.0007(10)
F7 0.108(7) 0.163(9) 0.125(8) -0.088(7) -0.038(6) 0.087(7)
F8 0.42(3) 0.078(8) 0.184(16) -0.044(9) 0.065(19) -0.009(13)
C49 0.083(7) 0.114(8) 0.074(7) -0.012(6) 0.004(6) -0.069(6)
C30B 0.15(3) 0.052(13) 0.047(13) -0.014(10) 0.031(15) -0.007(15)
C31B 0.035(11) 0.073(16) 0.12(2) -0.003(15) 0.018(13) 0.017(10)
C32B 0.064(9) 0.059(9) 0.073(10) -0.020(8) 0.010(8) 0.001(7)
C37B 0.045(11) 0.090(17) 0.045(11) -0.015(11) -0.010(9) 0.003(11)
C36B 0.087(17) 0.066(14) 0.058(13) -0.023(11) 0.006(12) -0.021(13)
F25 0.163(10) 0.113(8) 0.146(9) 0.038(7) 0.078(9) 0.101(8)
F26 0.271(17) 0.113(9) 0.162(11) 0.066(8) 0.085(11) 0.135(11)
C48 0.069(8) 0.084(10) 0.128(13) 0.015(9) 0.014(9) 0.034(8)
F27A 0.065(9) 0.151(14) 0.156(15) -0.021(12) -0.032(10) 0.072(10)
F27B 0.178(14) 0.168(14) 0.195(14) -0.062(10) -0.003(10) 0.014(9)
F10 0.070(5) 0.104(6) 0.144(8) -0.068(6) 0.034(5) -0.046(5)
F12 0.147(11) 0.076(7) 0.47(3) -0.086(12) -0.013(15) -0.050(7)
C34 0.110(13) 0.104(13) 0.22(2) -0.132(16) 0.004(14) 0.010(10)
F11 0.127(11) 0.39(3) 0.244(18) -0.23(2) 0.037(11) -0.090(14)

loop_
_atom_type_symbol
_atom_type_description
_atom_type_scat_dispersion_real
_atom_type_scat_dispersion_imag
_atom_type_scat_source
C C 0.0033 0.0016 'International Tables Vol C Tables 4.2.6.8 and 6.1.1.4'
H H 0.0000 0.0000 'International Tables Vol C Tables 4.2.6.8 and 6.1.1.4'
Cu Cu 0.3201 1.2651 'International Tables Vol C Tables 4.2.6.8 and 6.1.1.4'
Tb Tb -0.1723 4.1537 'International Tables Vol C Tables 4.2.6.8 and 6.1.1.4'
F F 0.0171 0.0103 'International Tables Vol C Tables 4.2.6.8 and 6.1.1.4'
N N 0.0061 0.0033 'International Tables Vol C Tables 4.2.6.8 and 6.1.1.4'
O O 0.0106 0.0060 'International Tables Vol C Tables 4.2.6.8 and 6.1.1.4'

loop_
_geom_angle_atom_site_label_1
_geom_angle_atom_site_label_2
_geom_angle_atom_site_label_3
_geom_angle
_geom_angle_site_symmetry_1
_geom_angle_site_symmetry_3
O9 Tb1 O8 82.8(2) . .
O9 Tb1 O5 145.88(19) . .
O8 Tb1 O5 102.0(2) . .
O9 Tb1 O2 100.80(17) . .
O8 Tb1 O2 141.9(2) . .
O5 Tb1 O2 95.76(17) . .
O9 Tb1 O10 73.49(18) . .
O8 Tb1 O10 72.6(2) . .
O5 Tb1 O10 75.87(19) . .
O2 Tb1 O10 145.17(17) . .
O9 Tb1 O6 82.88(18) . .
O8 Tb1 O6 144.36(19) . .
O5 Tb1 O6 73.68(19) . .
O2 Tb1 O6 73.10(16) . .
O10 Tb1 O6 72.10(18) . .
O9 Tb1 O7 70.46(18) . .
O8 Tb1 O7 72.0(2) . .
O5 Tb1 O7 143.4(2) . .
O2 Tb1 O7 73.59(18) . .
O10 Tb1 O7 131.71(19) . .
O6 Tb1 O7 131.88(19) . .
O9 Tb1 O11 141.5(2) . .
O8 Tb1 O11 79.3(2) . .
O5 Tb1 O11 71.8(2) . .
O2 Tb1 O11 74.60(17) . .
O10 Tb1 O11 131.01(18) . .
O6 Tb1 O11 129.18(19) . .
O7 Tb1 O11 71.7(2) . .
O15 Cu2 O13 173.5(2) . .
O15 Cu2 O14 90.3(2) . .
O13 Cu2 O14 87.6(2) . .
O15 Cu2 N3 89.1(2) . .
O13 Cu2 N3 90.9(2) . .
O14 Cu2 N3 161.8(3) . .
O15 Cu2 O12 97.5(2) . .
O13 Cu2 O12 88.7(2) . .
O14 Cu2 O12 95.2(3) . .
N3 Cu2 O12 102.9(2) . .
O16 Cu3 O16 180.0(2) 2_665 .
O16 Cu3 N4 89.4(2) 2_665 .
O16 Cu3 N4 90.6(2) . .
O16 Cu3 N4 90.6(2) 2_665 2_665
O16 Cu3 N4 89.4(2) . 2_665
N4 Cu3 N4 180.0 . 2_665
O16 Cu3 O17 92.38(18) 2_665 .
O16 Cu3 O17 87.62(18) . .
N4 Cu3 O17 89.6(2) . .
N4 Cu3 O17 90.4(2) 2_665 .
O16 Cu3 O17 87.62(18) 2_665 2_665
O16 Cu3 O17 92.38(18) . 2_665
N4 Cu3 O17 90.4(2) . 2_665
N4 Cu3 O17 89.6(2) 2_665 2_665
O17 Cu3 O17 180.0 . 2_665
O4 Cu1 O4 180.0 2_656 .
O4 Cu1 O3 87.1(2) 2_656 .
O4 Cu1 O3 92.9(2) . .
O4 Cu1 O3 92.9(2) 2_656 2_656
O4 Cu1 O3 87.1(2) . 2_656
O3 Cu1 O3 180.0 . 2_656
O4 Cu1 O1 99.8(2) 2_656 .
O4 Cu1 O1 80.2(2) . .
O3 Cu1 O1 87.3(2) . .
O3 Cu1 O1 92.7(2) 2_656 .
O4 Cu1 O1 80.2(2) 2_656 2_656
O4 Cu1 O1 99.8(2) . 2_656
O3 Cu1 O1 92.7(2) . 2_656
O3 Cu1 O1 87.3(2) 2_656 2_656
O1 Cu1 O1 180.0 . 2_656
C33 F16 C32B 50.3(10) . .
C52 O15 Cu2 125.6(5) . .
C57 O16 Cu3 128.0(5) . .
C27 O4 Cu1 123.4(5) . .
C45 O13 Cu2 125.8(5) . .
C25 O3 Cu1 123.0(5) . .
N2 O2 Tb1 138.9(4) . .
C37B O9 C30A 66.7(12) . .
C37B O9 Tb1 129.4(11) . .
C30A O9 Tb1 135.5(7) . .
C40 O6 Tb1 131.8(5) . .
C55 O17 Cu3 121.3(5) . .
C42 O5 Tb1 132.3(5) . .
C50 O14 Cu2 126.1(6) . .
Tb1 O11 H11A 110.4 . .
Tb1 O11 H11B 109.9 . .
H11A O11 H11B 109.1 . .
C32B O10 C32A 46.0(13) . .
C32B O10 Tb1 142.4(12) . .
C32A O10 Tb1 133.2(6) . .
C35 O7 Tb1 134.0(7) . .
C47 O12 Cu2 120.8(6) . .
N1 O1 Cu1 157.7(5) . .
C30B O8 C37A 88.8(14) . .
C30B O8 Tb1 130.8(12) . .
C37A O8 Tb1 130.5(8) . .
C17 N3 C18 118.6(6) . .
C17 N3 Cu2 120.9(5) . .
C18 N3 Cu2 120.5(4) . .
O2 N2 C7 125.1(5) . .
O2 N2 C4 121.1(5) . .
C7 N2 C4 113.5(5) . .
C22 N4 C23 118.0(6) . .
C22 N4 Cu3 122.2(5) . .
C23 N4 Cu3 119.7(5) . .
O1 N1 C7 124.0(6) . .
O1 N1 C1 123.1(6) . .
C7 N1 C1 111.3(5) . .
F30 C44 F28 107.2(9) . .
F30 C44 F29 105.9(9) . .
F28 C44 F29 109.0(9) . .
F30 C44 C45 112.1(8) . .
F28 C44 C45 112.8(9) . .
F29 C44 C45 109.6(7) . .
F13 C29 F14 106.9(11) . .
F13 C29 F15 110.7(12) . .
F14 C29 F15 101.1(12) . .
F13 C29 C30A 121.5(11) . .
F14 C29 C30A 100.5(12) . .
F15 C29 C30A 113.3(10) . .
F13 C29 C37B 88.1(13) . .
F14 C29 C37B 150.4(14) . .
F15 C29 C37B 96.9(11) . .
C30A C29 C37B 50.5(10) . .
N3 C18 C14 123.0(6) . .
N3 C18 H18 118.5 . .
C14 C18 H18 118.5 . .
O16 C57 C56 130.0(7) . .
O16 C57 C58 113.3(6) . .
C56 C57 C58 116.7(6) . .
O14 C50 C51 126.5(8) . .
O14 C50 C49 115.1(9) . .
C51 C50 C49 118.3(9) . .
N4 C23 C19 122.9(7) . .
N4 C23 H23 118.5 . .
C19 C23 H23 118.5 . .
C10 C9 C8 119.7(6) . .
C10 C9 H9 120.2 . .
C8 C9 H9 120.2 . .
C11 C10 C9 119.9(6) . .
C11 C10 C14 120.5(6) . .
C9 C10 C14 119.5(6) . .
C18 C14 C15 117.6(6) . .
C18 C14 C10 120.8(6) . .
C15 C14 C10 121.5(6) . .
C13 C8 C9 119.7(6) . .
C13 C8 C7 119.0(6) . .
C9 C8 C7 121.3(6) . .
O15 C52 C51 128.8(7) . .
O15 C52 C53 111.2(7) . .
C51 C52 C53 120.0(7) . .
C12 C13 C8 120.4(6) . .
C12 C13 H13 119.8 . .
C8 C13 H13 119.8 . .
C13 C12 C11 119.5(6) . .
C13 C12 C19 119.6(6) . .
C11 C12 C19 120.8(6) . .
N2 C7 N1 107.7(6) . .
N2 C7 C8 127.8(6) . .
N1 C7 C8 124.4(6) . .
N3 C17 C16 122.2(6) . .
N3 C17 H17 118.9 . .
C16 C17 H17 118.9 . .
O4 C27 C26 127.9(7) . .
O4 C27 C28 113.5(6) . .
C26 C27 C28 118.7(7) . .
C20 C19 C23 117.5(6) . .
C20 C19 C12 123.0(6) . .
C23 C19 C12 119.5(6) . .
C25 C26 C27 121.5(7) . .
C25 C26 H26 119.3 . .
C27 C26 H26 119.3 . .
C10 C11 C12 120.7(6) . .
C10 C11 H11 119.6 . .
C12 C11 H11 119.6 . .
C15 C16 C17 119.9(6) . .
C15 C16 H16 120.1 . .
C17 C16 H16 120.1 . .
N2 C4 C5 110.2(6) . .
N2 C4 C6 106.2(5) . .
C5 C4 C6 111.3(7) . .
N2 C4 C1 99.9(5) . .
C5 C4 C1 114.8(6) . .
C6 C4 C1 113.5(6) . .
O3 C25 C26 128.9(7) . .
O3 C25 C24 112.4(7) . .
C26 C25 C24 118.7(7) . .
C4 C6 H6A 109.5 . .
C4 C6 H6B 109.5 . .
H6A C6 H6B 109.5 . .
C4 C6 H6C 109.5 . .
H6A C6 H6C 109.5 . .
H6B C6 H6C 109.5 . .
C16 C15 C14 118.8(6) . .
C16 C15 H15 120.6 . .
C14 C15 H15 120.6 . .
O6 C40 C41 126.9(8) . .
O6 C40 C39 114.2(7) . .
C41 C40 C39 118.9(7) . .
N4 C22 C21 122.8(7) . .
N4 C22 H22 118.6 . .
C21 C22 H22 118.6 . .
O13 C45 C46 130.2(7) . .
O13 C45 C44 111.3(8) . .
C46 C45 C44 118.4(8) . .
N1 C1 C3 110.2(6) . .
N1 C1 C2 106.3(6) . .
C3 C1 C2 110.5(6) . .
N1 C1 C4 99.6(5) . .
C3 C1 C4 116.3(7) . .
C2 C1 C4 113.0(6) . .
C4 C5 H5A 109.5 . .
C4 C5 H5B 109.5 . .
H5A C5 H5B 109.5 . .
C4 C5 H5C 109.5 . .
H5A C5 H5C 109.5 . .
H5B C5 H5C 109.5 . .
F6 C28 F5 109.7(9) . .
F6 C28 F4 102.4(10) . .
F5 C28 F4 106.5(9) . .
F6 C28 C27 112.8(8) . .
F5 C28 C27 114.3(7) . .
F4 C28 C27 110.3(8) . .
C21 C20 C19 119.2(7) . .
C21 C20 H20 120.4 . .
C19 C20 H20 120.4 . .
O17 C55 C56 128.6(7) . .
O17 C55 C54 114.3(7) . .
C56 C55 C54 116.9(7) . .
O5 C42 C41 127.7(7) . .
O5 C42 C43 114.2(8) . .
C41 C42 C43 118.1(8) . .
C1 C3 H3A 109.5 . .
C1 C3 H3B 109.5 . .
H3A C3 H3B 109.5 . .
C1 C3 H3C 109.5 . .
H3A C3 H3C 109.5 . .
H3B C3 H3C 109.5 . .
C42 C41 C40 122.7(7) . .
C42 C41 H41 118.7 . .
C40 C41 H41 118.7 . .
F3 C24 F1 108.3(8) . .
F3 C24 F2 105.8(7) . .
F1 C24 F2 107.0(8) . .
F3 C24 C25 113.7(7) . .
F1 C24 C25 111.2(7) . .
F2 C24 C25 110.5(6) . .
F16 C33 F17 105.1(11) . .
F16 C33 F18 108.6(9) . .
F17 C33 F18 108.9(9) . .
F16 C33 C32B 88.5(14) . .
F17 C33 C32B 130.6(14) . .
F18 C33 C32B 111.0(11) . .
F16 C33 C32A 121.7(11) . .
F17 C33 C32A 103.0(9) . .
F18 C33 C32A 108.8(8) . .
C32B C33 C32A 36.4(11) . .
C1 C2 H2A 109.5 . .
C1 C2 H2B 109.5 . .
H2A C2 H2B 109.5 . .
C1 C2 H2C 109.5 . .
H2A C2 H2C 109.5 . .
H2B C2 H2C 109.5 . .
F37 C58 F38 108.0(8) . .
F37 C58 F39 108.1(8) . .
F38 C58 F39 105.6(7) . .
F37 C58 C57 114.6(7) . .
F38 C58 C57 110.4(7) . .
F39 C58 C57 109.9(7) . .
F32 C53 F33 107.9(7) . .
F32 C53 F31 106.0(8) . .
F33 C53 F31 107.0(7) . .
F32 C53 C52 111.3(7) . .
F33 C53 C52 113.1(7) . .
F31 C53 C52 111.1(7) . .
C52 C51 C50 120.8(8) . .
C52 C51 H51 119.6 . .
C50 C51 H51 119.6 . .
C45 C46 C47 122.0(8) . .
C45 C46 H46 119.0 . .
C47 C46 H46 119.0 . .
C57 C56 C55 124.4(7) . .
C57 C56 H56 117.8 . .
C55 C56 H56 117.8 . .
F42 C54 F41 113.7(10) . .
F42 C54 F40 100.1(10) . .
F41 C54 F40 103.9(10) . .
F42 C54 C55 113.7(9) . .
F41 C54 C55 114.1(7) . .
F40 C54 C55 109.8(9) . .
C22 C21 C20 119.5(7) . .
C22 C21 H21 120.3 . .
C20 C21 H21 120.3 . .
O12 C47 C46 128.4(9) . .
O12 C47 C48 114.3(10) . .
C46 C47 C48 117.3(10) . .
F22 C39 F24 109.2(9) . .
F22 C39 F23 107.8(8) . .
F24 C39 F23 105.5(9) . .
F22 C39 C40 111.0(9) . .
F24 C39 C40 111.5(7) . .
F23 C39 C40 111.6(8) . .
O9 C30A C31A 129.7(11) . .
O9 C30A C37B 56.2(12) . .
C31A C30A C37B 143.6(15) . .
O9 C30A C29 114.5(10) . .
C31A C30A C29 115.1(11) . .
C37B C30A C29 67.4(12) . .
O7 C35 C36A 128.1(12) . .
O7 C35 C34 117.0(10) . .
C36A C35 C34 109.9(13) . .
O7 C35 C36B 106.4(12) . .
C36A C35 C36B 77.3(13) . .
C34 C35 C36B 108.1(13) . .
F20 C43 F19 108.1(9) . .
F20 C43 F21 107.3(9) . .
F19 C43 F21 105.0(9) . .
F20 C43 C42 110.8(7) . .
F19 C43 C42 111.9(8) . .
F21 C43 C42 113.4(9) . .
C30A C31A C32A 118.8(11) . .
C30A C31A H31A 120.6 . .
C32A C31A H31A 120.6 . .
C49 F35B F36 46.1(9) . .
C49 F35A F36 44.5(9) . .
C49 F36 F35B 57.2(11) . .
C49 F36 F35A 59.8(12) . .
F35B F36 F35A 114.6(13) . .
C36A C37A O8 131.4(14) . .
C36A C37A C38 116.7(16) . .
O8 C37A C38 111.9(15) . .
C36A C37A C30B 164.0(15) . .
O8 C37A C30B 43.5(10) . .
C38 C37A C30B 70.6(14) . .
C37A C36A C35 117.7(14) . .
C37A C36A C36B 101.1(14) . .
C35 C36A C36B 56.8(11) . .
C37A C36A H36A 121.1 . .
C35 C36A H36A 121.1 . .
C36B C36A H36A 110.1 . .
F7 C38 F9 135(2) . .
F7 C38 F9A 94(2) . .
F7 C38 F8 88.3(18) . .
F9 C38 F8 51.3(12) . .
F9A C38 F8 122.7(18) . .
F7 C38 C37A 119.0(18) . .
F9 C38 C37A 98.4(17) . .
F8 C38 C37A 117.1(18) . .
F7 C38 C30B 86.6(16) . .
F9 C38 C30B 91.6(16) . .
F8 C38 C30B 65.9(14) . .
C37A C38 C30B 61.3(15) . .
F8 F9 C38 71.4(16) . .
C32B C32A O10 65.8(16) . .
C32B C32A C31A 136.9(19) . .
O10 C32A C31A 128.1(10) . .
C32B C32A C33 66.1(17) . .
O10 C32A C33 113.2(8) . .
C31A C32A C33 118.8(10) . .
F9 F8 C38 57.3(18) . .
F34 C49 F36 123.2(14) . .
F34 C49 F35B 91.8(15) . .
F36 C49 F35B 76.7(11) . .
F34 C49 C50 121.7(11) . .
F36 C49 C50 115.0(13) . .
F35B C49 C50 104.8(14) . .
F34 C49 F35A 88.2(14) . .
F36 C49 F35A 75.6(14) . .
F35B C49 F35A 146.8(15) . .
C50 C49 F35A 103.3(14) . .
O8 C30B C31B 133(2) . .
O8 C30B C37A 47.7(13) . .
C31B C30B C37A 149(2) . .
O8 C30B C38 94.0(19) . .
C31B C30B C38 126(2) . .
C37A C30B C38 48.1(10) . .
C30B C31B C32B 119(2) . .
C30B C31B H31B 120.4 . .
C32B C31B H31B 120.4 . .
C32A C32B O10 68.2(18) . .
C32A C32B C31B 127(3) . .
O10 C32B C31B 121(2) . .
C32A C32B C33 77.5(18) . .
O10 C32B C33 121.8(19) . .
C31B C32B C33 117.4(19) . .
C32A C32B F16 115(2) . .
O10 C32B F16 151.0(19) . .
C31B C32B F16 81.4(15) . .
C33 C32B F16 41.2(9) . .
O9 C37B C30A 57.1(12) . .
O9 C37B C36B 126(2) . .
C30A C37B C36B 159(2) . .
O9 C37B C29 110.7(17) . .
C30A C37B C29 62.1(11) . .
C36B C37B C29 123(2) . .
C37B C36B C35 127(2) . .
C37B C36B C36A 135.2(19) . .
C35 C36B C36A 45.9(9) . .
C37B C36B H36B 116.6 . .
C35 C36B H36B 116.6 . .
C36A C36B H36B 89.1 . .
C48 F25 F27B 59.5(15) . .
F25 C48 F26 126.8(15) . .
F25 C48 F27A 90.0(16) . .
F26 C48 F27A 86.3(18) . .
F25 C48 F27B 78(2) . .
F26 C48 F27B 84(2) . .
F25 C48 C47 116.7(12) . .
F26 C48 C47 115.9(14) . .
F27A C48 C47 102.7(16) . .
F27B C48 C47 102.7(17) . .
C48 F27B F25 43.0(13) . .
F12 C34 F10 117.8(19) . .
F12 C34 F11 100.9(18) . .
F10 C34 F11 94.9(19) . .
F12 C34 C35 121.3(18) . .
F10 C34 C35 116.0(10) . .
F11 C34 C35 96.0(15) . .

loop_
_geom_bond_atom_site_label_1
_geom_bond_atom_site_label_2
_geom_bond_distance
_geom_bond_site_symmetry_2
Tb1 O9 2.324(5) .
Tb1 O8 2.326(6) .
Tb1 O5 2.333(5) .
Tb1 O2 2.338(4) .
Tb1 O10 2.353(5) .
Tb1 O6 2.365(5) .
Tb1 O7 2.377(5) .
Tb1 O11 2.402(5) .
Cu2 O15 1.930(5) .
Cu2 O13 1.936(5) .
Cu2 O14 1.945(5) .
Cu2 N3 2.011(5) .
Cu2 O12 2.180(6) .
Cu3 O16 1.989(5) 2_665
Cu3 O16 1.989(5) .
Cu3 N4 2.028(6) .
Cu3 N4 2.028(6) 2_665
Cu3 O17 2.285(5) .
Cu3 O17 2.285(5) 2_665
Cu1 O4 1.937(5) 2_656
Cu1 O4 1.937(5) .
Cu1 O3 1.939(5) .
Cu1 O3 1.939(5) 2_656
Cu1 O1 2.397(5) .
Cu1 O1 2.397(5) 2_656
F23 C39 1.361(11) .
F24 C39 1.323(12) .
F20 C43 1.300(11) .
F19 C43 1.320(13) .
F22 C39 1.300(12) .
F21 C43 1.333(13) .
F30 C44 1.298(13) .
F29 C44 1.321(11) .
F28 C44 1.310(12) .
F5 C28 1.303(10) .
F31 C53 1.333(11) .
F32 C53 1.324(10) .
F3 C24 1.292(10) .
F2 C24 1.344(10) .
F41 C54 1.262(10) .
F18 C33 1.313(11) .
F38 C58 1.333(11) .
F39 C58 1.335(12) .
F33 C53 1.332(10) .
F37 C58 1.301(10) .
F1 C24 1.312(11) .
F4 C28 1.310(13) .
F14 C29 1.285(16) .
F15 C29 1.301(14) .
F40 C54 1.331(14) .
F16 C33 1.252(13) .
F16 C32B 1.90(3) .
F6 C28 1.268(12) .
F17 C33 1.286(12) .
F13 C29 1.255(15) .
F42 C54 1.198(13) .
O15 C52 1.276(9) .
O16 C57 1.254(9) .
O4 C27 1.258(9) .
O13 C45 1.266(10) .
O3 C25 1.266(9) .
O2 N2 1.303(7) .
O9 C37B 1.22(3) .
O9 C30A 1.237(14) .
O6 C40 1.252(9) .
O17 C55 1.240(9) .
O5 C42 1.248(11) .
O14 C50 1.280(11) .
O11 H11A 0.8506 .
O11 H11B 0.8502 .
O10 C32B 1.21(2) .
O10 C32A 1.228(13) .
O7 C35 1.213(11) .
O12 C47 1.238(11) .
O1 N1 1.274(8) .
O8 C30B 1.27(4) .
O8 C37A 1.364(18) .
N3 C17 1.337(9) .
N3 C18 1.345(8) .
N2 C7 1.318(9) .
N2 C4 1.495(8) .
N4 C22 1.342(10) .
N4 C23 1.344(9) .
N1 C7 1.363(9) .
N1 C1 1.504(9) .
C44 C45 1.539(11) .
C29 C30A 1.550(15) .
C29 C37B 1.62(2) .
C18 C14 1.392(9) .
C18 H18 0.9300 .
C57 C56 1.390(11) .
C57 C58 1.529(11) .
C50 C51 1.390(13) .
C50 C49 1.529(16) .
C23 C19 1.403(10) .
C23 H23 0.9300 .
C9 C10 1.392(9) .
C9 C8 1.406(9) .
C9 H9 0.9300 .
C10 C11 1.382(9) .
C10 C14 1.492(9) .
C14 C15 1.410(9) .
C8 C13 1.400(9) .
C8 C7 1.454(9) .
C52 C51 1.351(12) .
C52 C53 1.534(10) .
C13 C12 1.378(10) .
C13 H13 0.9300 .
C12 C11 1.403(9) .
C12 C19 1.491(9) .
C17 C16 1.382(10) .
C17 H17 0.9300 .
C27 C26 1.399(11) .
C27 C28 1.518(11) .
C19 C20 1.390(10) .
C26 C25 1.360(11) .
C26 H26 0.9300 .
C11 H11 0.9300 .
C16 C15 1.374(10) .
C16 H16 0.9300 .
C4 C5 1.521(9) .
C4 C6 1.538(11) .
C4 C1 1.556(10) .
C25 C24 1.542(10) .
C6 H6A 0.9600 .
C6 H6B 0.9600 .
C6 H6C 0.9600 .
C15 H15 0.9300 .
C40 C41 1.395(12) .
C40 C39 1.526(13) .
C22 C21 1.368(12) .
C22 H22 0.9300 .
C45 C46 1.363(13) .
C1 C3 1.523(10) .
C1 C2 1.531(11) .
C5 H5A 0.9600 .
C5 H5B 0.9600 .
C5 H5C 0.9600 .
C20 C21 1.385(11) .
C20 H20 0.9300 .
C55 C56 1.400(11) .
C55 C54 1.537(11) .
C42 C41 1.387(13) .
C42 C43 1.525(11) .
C3 H3A 0.9600 .
C3 H3B 0.9600 .
C3 H3C 0.9600 .
C41 H41 0.9300 .
C33 C32B 1.46(3) .
C33 C32A 1.563(14) .
C2 H2A 0.9600 .
C2 H2B 0.9600 .
C2 H2C 0.9600 .
C51 H51 0.9300 .
C46 C47 1.415(14) .
C46 H46 0.9300 .
C56 H56 0.9300 .
C21 H21 0.9300 .
C47 C48 1.561(17) .
C30A C31A 1.335(18) .
C30A C37B 1.35(3) .
C35 C36A 1.39(2) .
C35 C34 1.57(2) .
C35 C36B 1.62(3) .
C31A C32A 1.500(9) .
C31A H31A 0.9300 .
F34 C49 1.193(16) .
F35B C49 1.48(2) .
F35B F36 1.71(2) .
F35A C49 1.56(3) .
F35A F36 1.75(3) .
F36 C49 1.268(18) .
C37A C36A 1.35(3) .
C37A C38 1.56(3) .
C37A C30B 1.84(4) .
C36A C36B 1.89(3) .
C36A H36A 0.9300 .
C38 F7 1.14(2) .
C38 F9 1.34(3) .
C38 F9A 1.35(3) .
C38 F8 1.51(3) .
C38 C30B 1.98(3) .
F9 F8 1.25(3) .
C32A C32B 0.95(3) .
C30B C31B 1.41(4) .
C31B C32B 1.46(3) .
C31B H31B 0.9300 .
C37B C36B 1.42(3) .
C36B H36B 0.9300 .
F25 C48 1.194(19) .
F25 F27B 1.71(4) .
F26 C48 1.209(18) .
C48 F27A 1.43(3) .
C48 F27B 1.51(4) .
F10 C34 1.247(18) .
F12 C34 1.147(19) .
C34 F11 1.53(3) .

loop_
_geom_torsion_atom_site_label_1
_geom_torsion_atom_site_label_2
_geom_torsion_atom_site_label_3
_geom_torsion_atom_site_label_4
_geom_torsion
Tb1 O2 N2 C7 87.0(8)
Tb1 O2 N2 C4 -87.4(7)
Cu1 O1 N1 C7 -147.3(10)
Cu1 O1 N1 C1 48.2(17)
C17 N3 C18 C14 0.0(10)
Cu2 N3 C18 C14 -178.4(5)
Cu3 O16 C57 C56 -2.3(12)
Cu3 O16 C57 C58 -178.8(5)
Cu2 O14 C50 C51 6.7(16)
Cu2 O14 C50 C49 -174.1(9)
C22 N4 C23 C19 2.8(10)
Cu3 N4 C23 C19 -174.3(5)
C8 C9 C10 C11 1.9(10)
C8 C9 C10 C14 179.5(6)
N3 C18 C14 C15 -1.0(10)
N3 C18 C14 C10 177.0(6)
C11 C10 C14 C18 -34.6(10)
C9 C10 C14 C18 147.9(7)
C11 C10 C14 C15 143.3(7)
C9 C10 C14 C15 -34.2(10)
C10 C9 C8 C13 -2.1(10)
C10 C9 C8 C7 -179.4(6)
Cu2 O15 C52 C51 -7.6(11)
Cu2 O15 C52 C53 173.0(5)
C9 C8 C13 C12 0.3(10)
C7 C8 C13 C12 177.6(6)
C8 C13 C12 C11 1.8(10)
C8 C13 C12 C19 -175.1(6)
O2 N2 C7 N1 178.4(6)
C4 N2 C7 N1 -6.8(8)
O2 N2 C7 C8 1.6(11)
C4 N2 C7 C8 176.4(6)
O1 N1 C7 N2 -179.0(6)
C1 N1 C7 N2 -12.9(8)
O1 N1 C7 C8 -2.1(11)
C1 N1 C7 C8 164.0(6)
C13 C8 C7 N2 41.5(10)
C9 C8 C7 N2 -141.2(7)
C13 C8 C7 N1 -134.8(7)
C9 C8 C7 N1 42.5(10)
C18 N3 C17 C16 0.7(11)
Cu2 N3 C17 C16 179.0(6)
Cu1 O4 C27 C26 9.2(10)
Cu1 O4 C27 C28 -171.4(5)
N4 C23 C19 C20 -3.6(10)
N4 C23 C19 C12 175.0(6)
C13 C12 C19 C20 147.8(7)
C11 C12 C19 C20 -29.1(10)
C13 C12 C19 C23 -30.8(10)
C11 C12 C19 C23 152.4(6)
O4 C27 C26 C25 4.1(12)
C28 C27 C26 C25 -175.3(8)
C9 C10 C11 C12 0.1(10)
C14 C10 C11 C12 -177.4(6)
C13 C12 C11 C10 -1.9(10)
C19 C12 C11 C10 174.9(6)
N3 C17 C16 C15 -0.2(12)
O2 N2 C4 C5 -41.7(8)
C7 N2 C4 C5 143.3(6)
O2 N2 C4 C6 79.0(7)
C7 N2 C4 C6 -96.1(7)
O2 N2 C4 C1 -162.9(5)
C7 N2 C4 C1 22.1(7)
Cu1 O3 C25 C26 -7.5(11)
Cu1 O3 C25 C24 173.8(5)
C27 C26 C25 O3 -5.0(13)
C27 C26 C25 C24 173.7(7)
C17 C16 C15 C14 -0.8(11)
C18 C14 C15 C16 1.4(10)
C10 C14 C15 C16 -176.6(7)
Tb1 O6 C40 C41 15.9(12)
Tb1 O6 C40 C39 -164.1(5)
C23 N4 C22 C21 0.3(12)
Cu3 N4 C22 C21 177.4(7)
Cu2 O13 C45 C46 11.4(13)
Cu2 O13 C45 C44 -171.6(5)
F30 C44 C45 O13 45.7(10)
F28 C44 C45 O13 166.9(9)
F29 C44 C45 O13 -71.5(11)
F30 C44 C45 C46 -136.9(10)
F28 C44 C45 C46 -15.8(14)
F29 C44 C45 C46 105.9(10)
O1 N1 C1 C3 -45.6(10)
C7 N1 C1 C3 148.2(7)
O1 N1 C1 C2 74.2(8)
C7 N1 C1 C2 -92.1(7)
O1 N1 C1 C4 -168.3(6)
C7 N1 C1 C4 25.4(7)
N2 C4 C1 N1 -25.9(6)
C5 C4 C1 N1 -143.7(6)
C6 C4 C1 N1 86.7(7)
N2 C4 C1 C3 -144.2(6)
C5 C4 C1 C3 98.0(8)
C6 C4 C1 C3 -31.6(8)
N2 C4 C1 C2 86.5(7)
C5 C4 C1 C2 -31.3(9)
C6 C4 C1 C2 -161.0(6)
O4 C27 C28 F6 -29.0(12)
C26 C27 C28 F6 150.5(10)
O4 C27 C28 F5 -155.2(8)
C26 C27 C28 F5 24.3(12)
O4 C27 C28 F4 84.9(10)
C26 C27 C28 F4 -95.7(10)
C23 C19 C20 C21 1.2(11)
C12 C19 C20 C21 -177.3(7)
Cu3 O17 C55 C56 -1.6(11)
Cu3 O17 C55 C54 173.2(6)
Tb1 O5 C42 C41 -16.6(12)
Tb1 O5 C42 C43 163.4(5)
O5 C42 C41 C40 -2.5(13)
C43 C42 C41 C40 177.4(8)
O6 C40 C41 C42 2.6(13)
C39 C40 C41 C42 -177.3(8)
O3 C25 C24 F3 -171.7(7)
C26 C25 C24 F3 9.4(11)
O3 C25 C24 F1 65.7(10)
C26 C25 C24 F1 -113.2(10)
O3 C25 C24 F2 -53.0(9)
C26 C25 C24 F2 128.2(8)
C32B F16 C33 F17 131.9(14)
C32B F16 C33 F18 -111.7(13)
C32B F16 C33 C32A 15.7(12)
O16 C57 C58 F37 -165.7(8)
C56 C57 C58 F37 17.3(13)
O16 C57 C58 F38 -43.6(10)
C56 C57 C58 F38 139.4(8)
O16 C57 C58 F39 72.5(9)
C56 C57 C58 F39 -104.6(8)
O15 C52 C53 F32 -58.6(9)
C51 C52 C53 F32 122.0(9)
O15 C52 C53 F33 179.7(7)
C51 C52 C53 F33 0.3(11)
O15 C52 C53 F31 59.3(9)
C51 C52 C53 F31 -120.1(8)
O15 C52 C51 C50 -4.4(14)
C53 C52 C51 C50 174.9(9)
O14 C50 C51 C52 4.9(17)
C49 C50 C51 C52 -174.3(11)
O13 C45 C46 C47 6.5(16)
C44 C45 C46 C47 -170.3(9)
O16 C57 C56 C55 -0.7(14)
C58 C57 C56 C55 175.7(8)
O17 C55 C56 C57 2.8(15)
C54 C55 C56 C57 -171.9(8)
O17 C55 C54 F42 -104.4(11)
C56 C55 C54 F42 71.0(14)
O17 C55 C54 F41 28.2(13)
C56 C55 C54 F41 -156.3(9)
O17 C55 C54 F40 144.5(8)
C56 C55 C54 F40 -40.1(12)
N4 C22 C21 C20 -2.5(14)
C19 C20 C21 C22 1.6(13)
Cu2 O12 C47 C46 -10.0(14)
Cu2 O12 C47 C48 172.7(10)
C45 C46 C47 O12 -5.9(17)
C45 C46 C47 C48 171.3(12)
O6 C40 C39 F22 83.4(10)
C41 C40 C39 F22 -96.7(10)
O6 C40 C39 F24 -38.7(10)
C41 C40 C39 F24 141.3(8)
O6 C40 C39 F23 -156.4(7)
C41 C40 C39 F23 23.6(11)
C37B O9 C30A C31A 134.6(19)
Tb1 O9 C30A C31A 11(2)
Tb1 O9 C30A C37B -123.3(13)
C37B O9 C30A C29 -35.6(13)
Tb1 O9 C30A C29 -158.8(7)
F13 C29 C30A O9 87.8(15)
F14 C29 C30A O9 -154.8(11)
F15 C29 C30A O9 -47.8(15)
C37B C29 C30A O9 31.5(13)
F13 C29 C30A C31A -83.8(17)
F14 C29 C30A C31A 33.5(15)
F15 C29 C30A C31A 140.5(13)
C37B C29 C30A C31A -140.1(17)
F13 C29 C30A C37B 56.3(17)
F14 C29 C30A C37B 173.6(15)
F15 C29 C30A C37B -79.3(15)
Tb1 O7 C35 C36A -33.3(19)
Tb1 O7 C35 C34 174.3(11)
Tb1 O7 C35 C36B 53.3(15)
O5 C42 C43 F20 -83.7(11)
C41 C42 C43 F20 96.3(11)
O5 C42 C43 F19 37.0(11)
C41 C42 C43 F19 -143.0(9)
O5 C42 C43 F21 155.5(9)
C41 C42 C43 F21 -24.4(12)
O9 C30A C31A C32A 0(2)
C37B C30A C31A C32A 84(3)
C29 C30A C31A C32A 169.9(11)
C49 F35B F36 F35A -17.7(14)
C49 F35A F36 F35B 17.2(14)
C30B O8 C37A C36A 159(2)
Tb1 O8 C37A C36A 12(2)
C30B O8 C37A C38 -19.5(17)
Tb1 O8 C37A C38 -166.8(10)
Tb1 O8 C37A C30B -147.3(13)
O8 C37A C36A C35 -5(3)
C38 C37A C36A C35 172.9(15)
C30B C37A C36A C35 59(6)
O8 C37A C36A C36B -64(2)
C38 C37A C36A C36B 114.7(16)
C30B C37A C36A C36B 1(6)
O7 C35 C36A C37A 16(2)
C34 C35 C36A C37A 169.9(15)
C36B C35 C36A C37A -85.2(17)
O7 C35 C36A C36B 101.1(16)
C34 C35 C36A C36B -104.9(14)
C36A C37A C38 F7 -97(2)
O8 C37A C38 F7 82(2)
C30B C37A C38 F7 68(2)
C36A C37A C38 F9 108.2(19)
O8 C37A C38 F9 -73.2(18)
C30B C37A C38 F9 -87.3(16)
C36A C37A C38 F8 158.8(18)
O8 C37A C38 F8 -23(2)
C30B C37A C38 F8 -36.6(18)
C36A C37A C38 C30B -164.6(17)
O8 C37A C38 C30B 14.1(12)
F7 C38 F9 F8 -30(3)
C37A C38 F9 F8 118.1(17)
C30B C38 F9 F8 56.9(15)
Tb1 O10 C32A C32B 127.1(18)
C32B O10 C32A C31A -132(2)
Tb1 O10 C32A C31A -4.6(18)
C32B O10 C32A C33 47.5(18)
Tb1 O10 C32A C33 174.6(6)
C30A C31A C32A C32B -97(3)
C30A C31A C32A O10 -3(2)
C30A C31A C32A C33 177.9(12)
F16 C33 C32A C32B -27.2(19)
F17 C33 C32A C32B -144.4(19)
F18 C33 C32A C32B 100.2(18)
F16 C33 C32A O10 -74.6(14)
F17 C33 C32A O10 168.2(10)
F18 C33 C32A O10 52.8(12)
C32B C33 C32A O10 -47.4(17)
F16 C33 C32A C31A 104.7(14)
F17 C33 C32A C31A -12.4(14)
F18 C33 C32A C31A -127.9(11)
C32B C33 C32A C31A 132(2)
F7 C38 F8 F9 160(2)
C37A C38 F8 F9 -78.5(19)
C30B C38 F8 F9 -113.5(16)
F35B F36 C49 F34 -83(2)
F35A F36 C49 F34 78(2)
F35A F36 C49 F35B 161.4(15)
F35B F36 C49 C50 100.4(16)
F35A F36 C49 C50 -98.2(17)
F35B F36 C49 F35A -161.4(15)
F36 F35B C49 F34 123.8(15)
F36 F35B C49 C50 -112.7(14)
F36 F35B C49 F35A 34(3)
O14 C50 C49 F34 -6(2)
C51 C50 C49 F34 173.3(15)
O14 C50 C49 F36 170.4(14)
C51 C50 C49 F36 -10(2)
O14 C50 C49 F35B -107.6(13)
C51 C50 C49 F35B 71.6(16)
O14 C50 C49 F35A 90.2(15)
C51 C50 C49 F35A -90.5(14)
F36 F35A C49 F34 -125.0(13)
F36 F35A C49 F35B -35(3)
F36 F35A C49 C50 112.8(13)
C37A O8 C30B C31B -138(3)
Tb1 O8 C30B C31B 9(4)
Tb1 O8 C30B C37A 147.2(14)
C37A O8 C30B C38 14.1(12)
Tb1 O8 C30B C38 161.3(9)
C36A C37A C30B O8 -79(5)
C38 C37A C30B O8 160.9(16)
C36A C37A C30B C31B 27(8)
O8 C37A C30B C31B 106(5)
C38 C37A C30B C31B -93(4)
C36A C37A C30B C38 120(6)
O8 C37A C30B C38 -160.9(16)
O8 C30B C31B C32B -6(5)
C37A C30B C31B C32B -83(5)
C38 C30B C31B C32B -150(3)
C31A C32A C32B O10 121(2)
C33 C32A C32B O10 -132.1(13)
O10 C32A C32B C31B -113(3)
C31A C32A C32B C31B 8(5)
C33 C32A C32B C31B 115(3)
O10 C32A C32B C33 132.1(13)
C31A C32A C32B C33 -107(2)
O10 C32A C32B F16 149(2)
C31A C32A C32B F16 -91(3)
C33 C32A C32B F16 16.5(11)
Tb1 O10 C32B C32A -107.8(19)
C32A O10 C32B C31B 121(3)
Tb1 O10 C32B C31B 13(4)
C32A O10 C32B C33 -58.5(19)
Tb1 O10 C32B C33 -166.3(8)
C32A O10 C32B F16 -103(4)
Tb1 O10 C32B F16 149(3)
C30B C31B C32B C32A 80(4)
C30B C31B C32B O10 -5(4)
C30B C31B C32B C33 175(2)
C30B C31B C32B F16 -165(3)
F16 C33 C32B C32A 157.1(16)
F17 C33 C32B C32A 48(2)
F18 C33 C32B C32A -93.5(17)
F16 C33 C32B O10 -149(2)
F17 C33 C32B O10 103(2)
F18 C33 C32B O10 -39(3)
C32A C33 C32B O10 54(2)
F16 C33 C32B C31B 32(2)
F17 C33 C32B C31B -77(3)
F18 C33 C32B C31B 141(2)
C32A C33 C32B C31B -125(3)
F17 C33 C32B F16 -108.7(17)
F18 C33 C32B F16 109.4(11)
C32A C33 C32B F16 -157.1(16)
Tb1 O9 C37B C30A 130.6(10)
C30A O9 C37B C36B -154(3)
Tb1 O9 C37B C36B -24(3)
C30A O9 C37B C29 32.8(11)
Tb1 O9 C37B C29 163.4(7)
C31A C30A C37B O9 -113(2)
C29 C30A C37B O9 145.0(12)
O9 C30A C37B C36B 105(6)
C31A C30A C37B C36B -8(8)
C29 C30A C37B C36B -110(6)
O9 C30A C37B C29 -145.0(12)
C31A C30A C37B C29 102(2)
F13 C29 C37B O9 -165.7(15)
F14 C29 C37B O9 -44(4)
F15 C29 C37B O9 83.6(16)
C30A C29 C37B O9 -31.0(11)
F13 C29 C37B C30A -134.8(13)
F14 C29 C37B C30A -13(3)
F15 C29 C37B C30A 114.6(13)
F13 C29 C37B C36B 21(2)
F14 C29 C37B C36B 143(3)
F15 C29 C37B C36B -89(2)
C30A C29 C37B C36B 156(3)
O9 C37B C36B C35 -6(4)
C30A C37B C36B C35 -96(7)
C29 C37B C36B C35 165.9(17)
O9 C37B C36B C36A 55(4)
C30A C37B C36B C36A -35(8)
C29 C37B C36B C36A -133(2)
O7 C35 C36B C37B -6(3)
C36A C35 C36B C37B 121(3)
C34 C35 C36B C37B -132(2)
O7 C35 C36B C36A -126.4(13)
C34 C35 C36B C36A 107.1(14)
C37A C36A C36B C37B 14(3)
C35 C36A C36B C37B -102(3)
C37A C36A C36B C35 116.0(14)
F27B F25 C48 F26 -72(3)
F27B F25 C48 C47 98(2)
O12 C47 C48 F25 -1(2)
C46 C47 C48 F25 -178.4(17)
O12 C47 C48 F26 170.7(19)
C46 C47 C48 F26 -7(3)
O12 C47 C48 F27A -97.3(16)
C46 C47 C48 F27A 85.1(16)
O12 C47 C48 F27B 81.5(19)
C46 C47 C48 F27B -96(2)
F26 C48 F27B F25 129.9(13)
C47 C48 F27B F25 -115.0(14)
O7 C35 C34 F12 171(2)
C36A C35 C34 F12 14(3)
C36B C35 C34 F12 -69(3)
O7 C35 C34 F10 16(3)
C36A C35 C34 F10 -141(2)
C36B C35 C34 F10 136(2)
O7 C35 C34 F11 -82.0(14)
C36A C35 C34 F11 120.8(15)
C36B C35 C34 F11 38.0(17)
